data_4128862
loop_
_publ_author_name
'Bhardwaj, Rajni M.'
'McMahon, Jennifer A.'
'Nyman, Jonas'
'Price, Louise S.'
'Konar, Sumit'
'Oswald, Iain D. H.'
'Pulham, Colin R.'
'Price, Sarah L.'
'Reutzel-Edens, Susan M'

_publ_section_title
;
 A Prolific Solvate Former, Galunisertib, under the Pressure of Crystal
 Structure Prediction, Produces Ten Diverse Polymorphs.
;
_journal_issue 35
_journal_name_full 'Journal of the American Chemical Society'
_journal_page_first 13887
_journal_page_last 13897
_journal_paper_doi 10.1021/jacs.9b06634
_journal_volume 141
_journal_year 2019
_chemical_formula_moiety 'C22 H19 N5 O, C4 H8 O'
_chemical_formula_sum 'C26 H27 N5 O2'
_chemical_formula_weight 441.52
_space_group_crystal_system triclinic
_space_group_IT_number 2
_space_group_name_Hall '-P 1'
_space_group_name_H-M_alt 'P -1'
_atom_sites_solution_hydrogens geom
_audit_creation_method SHELXL-2018/3
_cell_angle_alpha 101.869(2)
_cell_angle_beta 105.813(2)
_cell_angle_gamma 105.560(2)
_cell_formula_units_Z 2
_cell_length_a 9.8533(7)
_cell_length_b 11.2079(6)
_cell_length_c 11.5743(6)
_cell_measurement_reflns_used 9849
_cell_measurement_temperature 100(2)
_cell_measurement_theta_max 72.10
_cell_measurement_theta_min 4.16
_cell_volume 1129.91(12)
_computing_cell_refinement 'SAINT 7.46A (Bruker-AXS, 2011)'
_computing_data_collection 'APEX2 v2011.4.0 (Bruker-AXS, 2011)'
_computing_data_reduction 'SAINT 7.46A (Bruker-AXS, 2011)'
_computing_molecular_graphics 'Bruker SHELXTL'
_computing_publication_material 'Bruker SHELXTL'
_computing_structure_refinement 'SHELXL-2016/6 (Sheldrick, 2016)'
_computing_structure_solution 'SHELXT (Sheldrick, 2015)'
_diffrn_ambient_temperature 100(2)
_diffrn_detector_area_resol_mean 10.4
_diffrn_measured_fraction_theta_full 0.992
_diffrn_measured_fraction_theta_max 0.988
_diffrn_measurement_device_type 'Bruker Photon 100 CMOS'
_diffrn_measurement_method '\f and \w scans'
_diffrn_radiation_monochromator 'Incoatec I\mS multilayer optics'
_diffrn_radiation_source 'I\mS micro-focus sealed tube'
_diffrn_radiation_type CuK\a
_diffrn_radiation_wavelength 1.54178
_diffrn_reflns_av_R_equivalents 0.0312
_diffrn_reflns_av_unetI/netI 0.0189
_diffrn_reflns_Laue_measured_fraction_full 0.992
_diffrn_reflns_Laue_measured_fraction_max 0.988
_diffrn_reflns_limit_h_max 12
_diffrn_reflns_limit_h_min -12
_diffrn_reflns_limit_k_max 13
_diffrn_reflns_limit_k_min -13
_diffrn_reflns_limit_l_max 14
_diffrn_reflns_limit_l_min -14
_diffrn_reflns_number 31096
_diffrn_reflns_point_group_measured_fraction_full 0.992
_diffrn_reflns_point_group_measured_fraction_max 0.988
_diffrn_reflns_theta_full 67.679
_diffrn_reflns_theta_max 72.159
_diffrn_reflns_theta_min 4.162
_diffrn_source 'I\mS micro-focus sealed tube'
_exptl_absorpt_coefficient_mu 0.678
_exptl_absorpt_correction_T_max 0.7536
_exptl_absorpt_correction_T_min 0.6764
_exptl_absorpt_correction_type multi-scan
_exptl_absorpt_process_details 'SADABS (Sheldrick, 2009)'
_exptl_crystal_colour colourless
_exptl_crystal_density_diffrn 1.298
_exptl_crystal_description tabular
_exptl_crystal_F_000 468
_exptl_crystal_size_max 0.200
_exptl_crystal_size_mid 0.092
_exptl_crystal_size_min 0.031
_refine_diff_density_max 0.828
_refine_diff_density_min -0.647
_refine_diff_density_rms 0.047
_refine_ls_extinction_coef 0.0070(8)
_refine_ls_extinction_expression Fc^*^=kFc[1+0.001xFc^2^\l^3^/sin(2\q)]^-1/4^
_refine_ls_extinction_method 'SHELXL-2018/3 (Sheldrick 2018)'
_refine_ls_goodness_of_fit_ref 1.038
_refine_ls_hydrogen_treatment constr
_refine_ls_matrix_type full
_refine_ls_number_parameters 300
_refine_ls_number_reflns 4398
_refine_ls_number_restraints 18
_refine_ls_restrained_S_all 1.037
_refine_ls_R_factor_all 0.0534
_refine_ls_R_factor_gt 0.0474
_refine_ls_shift/su_max 0.000
_refine_ls_shift/su_mean 0.000
_refine_ls_structure_factor_coef Fsqd
_refine_ls_weighting_details 'w=1/[\s^2^(Fo^2^)+(0.0531P)^2^+0.9262P] where P=(Fo^2^+2Fc^2^)/3'
_refine_ls_weighting_scheme calc
_refine_ls_wR_factor_gt 0.1170
_refine_ls_wR_factor_ref 0.1215
_reflns_Friedel_coverage 0.000
_reflns_number_gt 3934
_reflns_number_total 4398
_reflns_threshold_expression 'I > 2\s(I)'
_cod_data_source_file ja9b06634_si_001.cif
_cod_data_source_block Galunisertib_THF_II
_cod_original_cell_volume 1129.90(12)
_cod_database_code 4128862
_shelx_shelxl_version_number 2018/3
_shelx_space_group_comment
;
The symmetry employed for this shelxl refinement is uniquely defined
by the following loop, which should always be used as a source of
symmetry information in preference to the above space-group names.
They are only intended as comments.
;
_shelx_estimated_absorpt_t_min 0.876
_shelx_estimated_absorpt_t_max 0.979

loop_
_space_group_symop_operation_xyz
'x, y, z'
'-x, -y, -z'

loop_
_atom_site_label
_atom_site_type_symbol
_atom_site_fract_x
_atom_site_fract_y
_atom_site_fract_z
_atom_site_U_iso_or_equiv
_atom_site_adp_type
_atom_site_occupancy
_atom_site_site_symmetry_order
_atom_site_calc_flag
_atom_site_refinement_flags_posn
_atom_site_refinement_flags_adp
O26 O 0.99555(13) 0.90143(11) 0.84861(11) 0.0255(3) Uani 1 1 d . .
O1S O 0.17459(14) 0.97785(12) 0.42784(13) 0.0332(3) Uani 1 1 d . .
N9 N 0.30620(14) 0.32609(12) 0.91075(12) 0.0177(3) Uani 1 1 d . .
N10 N 0.29495(14) 0.43977(12) 0.89580(12) 0.0176(3) Uani 1 1 d . .
N3 N 0.56547(15) 0.18985(13) 0.83753(12) 0.0192(3) Uani 1 1 d . .
N19 N 0.59196(16) 0.34521(13) 0.46863(13) 0.0216(3) Uani 1 1 d . .
N27 N 0.85928(15) 0.84272(13) 0.96819(13) 0.0223(3) Uani 1 1 d . .
H27A H 0.905273 0.918628 1.026426 0.027 Uiso 1 1 calc R U
H27B H 0.788577 0.782345 0.977656 0.027 Uiso 1 1 calc R U
C8 C 0.38491(16) 0.29606(14) 0.83795(14) 0.0159(3) Uani 1 1 d . .
C14 C 0.36430(17) 0.48364(14) 0.81991(14) 0.0171(3) Uani 1 1 d . .
C24 C 0.69273(17) 0.59716(14) 0.77290(14) 0.0166(3) Uani 1 1 d . .
H24 H 0.661958 0.613280 0.843820 0.020 Uiso 1 1 calc R U
C25 C 0.61378(17) 0.47870(14) 0.67479(14) 0.0162(3) Uani 1 1 d . .
C16 C 0.48791(17) 0.37960(14) 0.67561(14) 0.0164(3) Uani 1 1 d . .
C4 C 0.42408(17) 0.17705(15) 0.83303(14) 0.0171(3) Uani 1 1 d . .
C15 C 0.42471(16) 0.39200(14) 0.77764(14) 0.0158(3) Uani 1 1 d . .
C23 C 0.81327(17) 0.68943(15) 0.76744(14) 0.0174(3) Uani 1 1 d . .
C20 C 0.66162(18) 0.45590(15) 0.56917(15) 0.0182(3) Uani 1 1 d . .
C17 C 0.42154(18) 0.26904(15) 0.57431(15) 0.0196(3) Uani 1 1 d . .
H17 H 0.338350 0.200655 0.571989 0.024 Uiso 1 1 calc R U
C18 C 0.47666(18) 0.25699(15) 0.47402(15) 0.0213(3) Uani 1 1 d . .
H18 H 0.427078 0.179576 0.405179 0.026 Uiso 1 1 calc R U
C26 C 0.89665(17) 0.81921(15) 0.86577(15) 0.0187(3) Uani 1 1 d . .
C13 C 0.34635(19) 0.61097(15) 0.81319(15) 0.0208(3) Uani 1 1 d . .
H13A H 0.322592 0.616384 0.726040 0.025 Uiso 1 1 calc R U
H13B H 0.437798 0.685022 0.869184 0.025 Uiso 1 1 calc R U
C22 C 0.86069(18) 0.66524(16) 0.66268(16) 0.0218(3) Uani 1 1 d . .
H22 H 0.944418 0.728630 0.659190 0.026 Uiso 1 1 calc R U
C11 C 0.21667(18) 0.51936(15) 0.94631(16) 0.0212(3) Uani 1 1 d . .
H11A H 0.273777 0.570584 1.035606 0.025 Uiso 1 1 calc R U
H11B H 0.114487 0.466138 0.937995 0.025 Uiso 1 1 calc R U
C2 C 0.60866(19) 0.08618(16) 0.83773(15) 0.0217(3) Uani 1 1 d . .
C21 C 0.78729(19) 0.55168(16) 0.56653(15) 0.0224(4) Uani 1 1 d . .
H21 H 0.820884 0.536766 0.497109 0.027 Uiso 1 1 calc R U
C5 C 0.32166(19) 0.06149(15) 0.82787(15) 0.0218(3) Uani 1 1 d . .
H5 H 0.222712 0.055688 0.824845 0.026 Uiso 1 1 calc R U
C6 C 0.3678(2) -0.04486(16) 0.82727(17) 0.0269(4) Uani 1 1 d . .
H6 H 0.300487 -0.125225 0.823801 0.032 Uiso 1 1 calc R U
C12 C 0.21200(19) 0.60681(16) 0.85951(16) 0.0243(4) Uani 1 1 d . .
H12A H 0.222303 0.695165 0.906365 0.029 Uiso 1 1 calc R U
H12B H 0.116031 0.570128 0.787394 0.029 Uiso 1 1 calc R U
C7 C 0.5120(2) -0.03315(17) 0.83175(16) 0.0263(4) Uani 1 1 d . .
H7 H 0.545184 -0.105380 0.830775 0.032 Uiso 1 1 calc R U
C5S C 0.0209(2) 0.8982(2) 0.36059(18) 0.0326(4) Uani 1 1 d . U
H5S1 H -0.001681 0.880109 0.268694 0.039 Uiso 1 1 calc R U
H5S2 H -0.046621 0.941767 0.384878 0.039 Uiso 1 1 calc R U
C1 C 0.7689(2) 0.10561(19) 0.84939(18) 0.0316(4) Uani 1 1 d . .
H1A H 0.815872 0.191487 0.842430 0.047 Uiso 1 1 calc R U
H1B H 0.772226 0.038501 0.782047 0.047 Uiso 1 1 calc R U
H1C H 0.823344 0.099543 0.931309 0.047 Uiso 1 1 calc R U
C2S C 0.2528(2) 0.9003(2) 0.4789(2) 0.0399(5) Uani 1 1 d . U
H2S1 H 0.333897 0.952768 0.560157 0.048 Uiso 1 1 calc R U
H2S2 H 0.297474 0.862631 0.420131 0.048 Uiso 1 1 calc R U
C3S C 0.1364(3) 0.7948(3) 0.4973(3) 0.0672(9) Uani 1 1 d . U
H3S1 H 0.162433 0.714895 0.490706 0.081 Uiso 1 1 calc R U
H3S2 H 0.126008 0.823320 0.580333 0.081 Uiso 1 1 calc R U
C4S C 0.0003(3) 0.7738(3) 0.3960(3) 0.0752(10) Uani 1 1 d . U
H4S1 H -0.087404 0.753133 0.423792 0.090 Uiso 1 1 calc R U
H4S2 H -0.016155 0.700798 0.322934 0.090 Uiso 1 1 calc R U

loop_
_atom_site_aniso_label
_atom_site_aniso_U_11
_atom_site_aniso_U_22
_atom_site_aniso_U_33
_atom_site_aniso_U_23
_atom_site_aniso_U_13
_atom_site_aniso_U_12
O26 0.0249(6) 0.0205(6) 0.0245(6) 0.0040(5) 0.0124(5) -0.0042(5)
O1S 0.0287(7) 0.0272(7) 0.0355(7) 0.0077(5) 0.0047(6) 0.0048(5)
N9 0.0195(6) 0.0131(6) 0.0208(7) 0.0057(5) 0.0084(5) 0.0041(5)
N10 0.0198(6) 0.0142(6) 0.0200(7) 0.0057(5) 0.0092(5) 0.0050(5)
N3 0.0196(7) 0.0193(7) 0.0184(7) 0.0057(5) 0.0068(5) 0.0062(5)
N19 0.0253(7) 0.0204(7) 0.0183(7) 0.0048(5) 0.0082(6) 0.0066(6)
N27 0.0234(7) 0.0151(6) 0.0214(7) 0.0017(5) 0.0101(6) -0.0038(5)
C8 0.0145(7) 0.0145(7) 0.0155(7) 0.0035(6) 0.0044(6) 0.0018(6)
C14 0.0171(7) 0.0148(7) 0.0158(7) 0.0039(6) 0.0047(6) 0.0013(6)
C24 0.0173(7) 0.0177(7) 0.0158(7) 0.0065(6) 0.0068(6) 0.0056(6)
C25 0.0167(7) 0.0165(7) 0.0172(8) 0.0074(6) 0.0059(6) 0.0066(6)
C16 0.0167(7) 0.0161(7) 0.0175(8) 0.0070(6) 0.0056(6) 0.0061(6)
C4 0.0194(7) 0.0172(7) 0.0139(7) 0.0048(6) 0.0058(6) 0.0047(6)
C15 0.0140(7) 0.0129(7) 0.0164(7) 0.0035(6) 0.0036(6) 0.0008(5)
C23 0.0167(7) 0.0170(7) 0.0177(8) 0.0065(6) 0.0052(6) 0.0045(6)
C20 0.0201(8) 0.0182(7) 0.0176(8) 0.0065(6) 0.0067(6) 0.0074(6)
C17 0.0199(8) 0.0158(7) 0.0211(8) 0.0056(6) 0.0071(6) 0.0032(6)
C18 0.0240(8) 0.0175(7) 0.0184(8) 0.0026(6) 0.0052(7) 0.0056(6)
C26 0.0163(7) 0.0177(8) 0.0205(8) 0.0077(6) 0.0056(6) 0.0029(6)
C13 0.0265(8) 0.0152(7) 0.0207(8) 0.0062(6) 0.0086(7) 0.0064(6)
C22 0.0201(8) 0.0214(8) 0.0239(8) 0.0087(7) 0.0110(7) 0.0024(6)
C11 0.0223(8) 0.0196(8) 0.0243(8) 0.0061(6) 0.0115(7) 0.0084(6)
C2 0.0258(8) 0.0247(8) 0.0169(8) 0.0064(6) 0.0073(7) 0.0120(7)
C21 0.0253(8) 0.0244(8) 0.0199(8) 0.0076(6) 0.0129(7) 0.0064(7)
C5 0.0242(8) 0.0192(8) 0.0233(8) 0.0077(6) 0.0111(7) 0.0057(6)
C6 0.0352(10) 0.0182(8) 0.0308(9) 0.0119(7) 0.0156(8) 0.0071(7)
C12 0.0284(9) 0.0212(8) 0.0258(9) 0.0079(7) 0.0099(7) 0.0113(7)
C7 0.0373(10) 0.0225(8) 0.0262(9) 0.0115(7) 0.0129(8) 0.0163(7)
C5S 0.0231(9) 0.0431(11) 0.0292(10) 0.0088(8) 0.0072(8) 0.0111(8)
C1 0.0282(9) 0.0346(10) 0.0356(10) 0.0102(8) 0.0113(8) 0.0162(8)
C2S 0.0249(9) 0.0504(12) 0.0460(12) 0.0246(10) 0.0089(9) 0.0114(9)
C3S 0.0377(13) 0.0662(17) 0.118(3) 0.0615(18) 0.0289(15) 0.0218(12)
C4S 0.0456(14) 0.0677(18) 0.076(2) 0.0413(16) -0.0113(14) -0.0183(13)

loop_
_atom_type_symbol
_atom_type_description
_atom_type_scat_dispersion_real
_atom_type_scat_dispersion_imag
_atom_type_scat_source
C C 0.0181 0.0091 'International Tables Vol C Tables 4.2.6.8 and 6.1.1.4'
H H 0.0000 0.0000 'International Tables Vol C Tables 4.2.6.8 and 6.1.1.4'
N N 0.0311 0.0180 'International Tables Vol C Tables 4.2.6.8 and 6.1.1.4'
O O 0.0492 0.0322 'International Tables Vol C Tables 4.2.6.8 and 6.1.1.4'

loop_
_geom_angle_atom_site_label_1
_geom_angle_atom_site_label_2
_geom_angle_atom_site_label_3
_geom_angle
C2S O1S C5S 108.43(14)
C8 N9 N10 103.53(12)
C14 N10 N9 113.98(13)
C14 N10 C11 115.85(13)
N9 N10 C11 130.15(13)
C2 N3 C4 118.07(14)
C18 N19 C20 116.47(14)
C26 N27 H27A 120.0
C26 N27 H27B 120.0
H27A N27 H27B 120.0
N9 C8 C15 112.03(13)
N9 C8 C4 119.36(13)
C15 C8 C4 128.57(14)
N10 C14 C15 106.79(13)
N10 C14 C13 108.79(13)
C15 C14 C13 144.43(14)
C23 C24 C25 121.19(14)
C23 C24 H24 119.4
C25 C24 H24 119.4
C24 C25 C20 118.70(14)
C24 C25 C16 123.51(14)
C20 C25 C16 117.79(14)
C17 C16 C25 117.58(14)
C17 C16 C15 119.08(14)
C25 C16 C15 123.33(13)
N3 C4 C5 122.97(14)
N3 C4 C8 115.55(13)
C5 C4 C8 121.46(14)
C14 C15 C8 103.65(13)
C14 C15 C16 129.19(14)
C8 C15 C16 126.11(13)
C24 C23 C22 119.63(14)
C24 C23 C26 123.48(14)
C22 C23 C26 116.86(13)
N19 C20 C21 117.62(14)
N19 C20 C25 123.33(14)
C21 C20 C25 119.05(14)
C16 C17 C18 120.06(14)
C16 C17 H17 120.0
C18 C17 H17 120.0
N19 C18 C17 124.76(15)
N19 C18 H18 117.6
C17 C18 H18 117.6
O26 C26 N27 122.14(14)
O26 C26 C23 119.54(14)
N27 C26 C23 118.31(13)
C14 C13 C12 101.67(12)
C14 C13 H13A 111.4
C12 C13 H13A 111.4
C14 C13 H13B 111.4
C12 C13 H13B 111.4
H13A C13 H13B 109.3
C21 C22 C23 120.68(14)
C21 C22 H22 119.7
C23 C22 H22 119.7
N10 C11 C12 100.21(12)
N10 C11 H11A 111.7
C12 C11 H11A 111.7
N10 C11 H11B 111.7
C12 C11 H11B 111.7
H11A C11 H11B 109.5
N3 C2 C7 122.25(15)
N3 C2 C1 116.68(15)
C7 C2 C1 121.04(15)
C22 C21 C20 120.75(15)
C22 C21 H21 119.6
C20 C21 H21 119.6
C6 C5 C4 118.22(16)
C6 C5 H5 120.9
C4 C5 H5 120.9
C7 C6 C5 119.41(16)
C7 C6 H6 120.3
C5 C6 H6 120.3
C11 C12 C13 105.76(13)
C11 C12 H12A 110.6
C13 C12 H12A 110.6
C11 C12 H12B 110.6
C13 C12 H12B 110.6
H12A C12 H12B 108.7
C6 C7 C2 119.07(15)
C6 C7 H7 120.5
C2 C7 H7 120.5
O1S C5S C4S 106.03(16)
O1S C5S H5S1 110.5
C4S C5S H5S1 110.5
O1S C5S H5S2 110.5
C4S C5S H5S2 110.5
H5S1 C5S H5S2 108.7
C2 C1 H1A 109.5
C2 C1 H1B 109.5
H1A C1 H1B 109.5
C2 C1 H1C 109.5
H1A C1 H1C 109.5
H1B C1 H1C 109.5
O1S C2S C3S 105.42(16)
O1S C2S H2S1 110.7
C3S C2S H2S1 110.7
O1S C2S H2S2 110.7
C3S C2S H2S2 110.7
H2S1 C2S H2S2 108.8
C4S C3S C2S 103.4(2)
C4S C3S H3S1 111.1
C2S C3S H3S1 111.1
C4S C3S H3S2 111.1
C2S C3S H3S2 111.1
H3S1 C3S H3S2 109.1
C3S C4S C5S 106.7(2)
C3S C4S H4S1 110.4
C5S C4S H4S1 110.4
C3S C4S H4S2 110.4
C5S C4S H4S2 110.4
H4S1 C4S H4S2 108.6

loop_
_geom_bond_atom_site_label_1
_geom_bond_atom_site_label_2
_geom_bond_distance
O26 C26 1.2398(19)
O1S C2S 1.421(2)
O1S C5S 1.429(2)
N9 C8 1.343(2)
N9 N10 1.3497(18)
N10 C14 1.343(2)
N10 C11 1.460(2)
N3 C2 1.341(2)
N3 C4 1.347(2)
N19 C18 1.317(2)
N19 C20 1.371(2)
N27 C26 1.331(2)
N27 H27A 0.8800
N27 H27B 0.8800
C8 C15 1.424(2)
C8 C4 1.479(2)
C14 C15 1.389(2)
C14 C13 1.499(2)
C24 C23 1.376(2)
C24 C25 1.415(2)
C24 H24 0.9500
C25 C20 1.425(2)
C25 C16 1.430(2)
C16 C17 1.374(2)
C16 C15 1.477(2)
C4 C5 1.391(2)
C23 C22 1.415(2)
C23 C26 1.501(2)
C20 C21 1.417(2)
C17 C18 1.407(2)
C17 H17 0.9500
C18 H18 0.9500
C13 C12 1.551(2)
C13 H13A 0.9900
C13 H13B 0.9900
C22 C21 1.366(2)
C22 H22 0.9500
C11 C12 1.541(2)
C11 H11A 0.9900
C11 H11B 0.9900
C2 C7 1.394(2)
C2 C1 1.498(2)
C21 H21 0.9500
C5 C6 1.384(2)
C5 H5 0.9500
C6 C7 1.378(3)
C6 H6 0.9500
C12 H12A 0.9900
C12 H12B 0.9900
C7 H7 0.9500
C5S C4S 1.510(3)
C5S H5S1 0.9900
C5S H5S2 0.9900
C1 H1A 0.9800
C1 H1B 0.9800
C1 H1C 0.9800
C2S C3S 1.506(3)
C2S H2S1 0.9900
C2S H2S2 0.9900
C3S C4S 1.445(4)
C3S H3S1 0.9900
C3S H3S2 0.9900
C4S H4S1 0.9900
C4S H4S2 0.9900

loop_
_geom_torsion_atom_site_label_1
_geom_torsion_atom_site_label_2
_geom_torsion_atom_site_label_3
_geom_torsion_atom_site_label_4
_geom_torsion
C8 N9 N10 C14 -1.17(17)
C8 N9 N10 C11 177.06(15)
N10 N9 C8 C15 0.54(16)
N10 N9 C8 C4 178.23(13)
N9 N10 C14 C15 1.35(18)
C11 N10 C14 C15 -177.15(13)
N9 N10 C14 C13 -178.87(12)
C11 N10 C14 C13 2.64(18)
C23 C24 C25 C20 0.1(2)
C23 C24 C25 C16 -179.98(14)
C24 C25 C16 C17 -179.91(14)
C20 C25 C16 C17 0.0(2)
C24 C25 C16 C15 1.6(2)
C20 C25 C16 C15 -178.53(14)
C2 N3 C4 C5 -0.4(2)
C2 N3 C4 C8 177.77(13)
N9 C8 C4 N3 -136.91(14)
C15 C8 C4 N3 40.4(2)
N9 C8 C4 C5 41.3(2)
C15 C8 C4 C5 -141.46(16)
N10 C14 C15 C8 -0.89(16)
C13 C14 C15 C8 179.5(2)
N10 C14 C15 C16 167.80(15)
C13 C14 C15 C16 -11.9(3)
N9 C8 C15 C14 0.21(17)
C4 C8 C15 C14 -177.21(15)
N9 C8 C15 C16 -168.94(14)
C4 C8 C15 C16 13.6(3)
C17 C16 C15 C14 -118.64(18)
C25 C16 C15 C14 59.8(2)
C17 C16 C15 C8 47.7(2)
C25 C16 C15 C8 -133.82(16)
C25 C24 C23 C22 -0.7(2)
C25 C24 C23 C26 177.07(14)
C18 N19 C20 C21 179.18(15)
C18 N19 C20 C25 -0.9(2)
C24 C25 C20 N19 -179.24(14)
C16 C25 C20 N19 0.9(2)
C24 C25 C20 C21 0.7(2)
C16 C25 C20 C21 -179.19(14)
C25 C16 C17 C18 -0.7(2)
C15 C16 C17 C18 177.84(14)
C20 N19 C18 C17 0.1(2)
C16 C17 C18 N19 0.8(3)
C24 C23 C26 O26 -173.68(15)
C22 C23 C26 O26 4.2(2)
C24 C23 C26 N27 5.1(2)
C22 C23 C26 N27 -177.01(14)
N10 C14 C13 C12 -18.67(17)
C15 C14 C13 C12 161.0(2)
C24 C23 C22 C21 0.5(2)
C26 C23 C22 C21 -177.45(15)
C14 N10 C11 C12 14.72(17)
N9 N10 C11 C12 -163.48(15)
C4 N3 C2 C7 0.9(2)
C4 N3 C2 C1 -177.00(14)
C23 C22 C21 C20 0.3(3)
N19 C20 C21 C22 179.00(15)
C25 C20 C21 C22 -0.9(2)
N3 C4 C5 C6 0.0(2)
C8 C4 C5 C6 -178.10(15)
C4 C5 C6 C7 0.0(2)
N10 C11 C12 C13 -25.29(16)
C14 C13 C12 C11 27.20(16)
C5 C6 C7 C2 0.5(3)
N3 C2 C7 C6 -0.9(3)
C1 C2 C7 C6 176.85(16)
C2S O1S C5S C4S 11.9(2)
C5S O1S C2S C3S -27.5(2)
O1S C2S C3S C4S 32.2(3)
C2S C3S C4S C5S -24.6(4)
O1S C5S C4S C3S 8.9(3)
